data_2219703
loop_
_publ_author_name
'Ravindran Durai Nayagam, B.'
'Jebas, Samuel Robinson'
'Jebaraj Devadasan, J.'
'Schollmeyer, Dieter'

_publ_section_title
;
 2-(2,3,5,6-Tetramethylbenzylsulfanyl)pyridine <i>N</i>-oxide
;
_journal_coeditor_code SG2262
_journal_issue 10
_journal_name_full 'Acta Crystallographica Section E'
_journal_page_first o1975
_journal_paper_doi 10.1107/S1600536808029747
_journal_volume 64
_journal_year 2008
_chemical_formula_iupac 'C16 H19 N O S'
_chemical_formula_moiety 'C16 H19 N O S'
_chemical_formula_sum 'C16 H19 N O S'
_chemical_formula_weight 273.38
_chemical_name_common 2-(1-oxo-2-pyridylsulfanylmethyl)durene
_chemical_name_systematic
;
2-(2,3,5,6-Tetramethylbenzylsulfanyl)pyridine N-oxide
;
_space_group_IT_number 14
_symmetry_cell_setting monoclinic
_symmetry_space_group_name_Hall '-P 2ybc'
_symmetry_space_group_name_H-M 'P 1 21/c 1'
_atom_sites_solution_hydrogens geom
_atom_sites_solution_primary direct
_atom_sites_solution_secondary difmap
_audit_creation_method SHELXL-97
_cell_angle_alpha 90.00
_cell_angle_beta 106.098(16)
_cell_angle_gamma 90.00
_cell_formula_units_Z 4
_cell_length_a 16.601(6)
_cell_length_b 9.1562(8)
_cell_length_c 9.696(4)
_cell_measurement_reflns_used 25
_cell_measurement_temperature 193(2)
_cell_measurement_theta_max 45
_cell_measurement_theta_min 36
_cell_volume 1416.0(8)
_computing_cell_refinement 'CAD-4 Software (Enraf--Nonius, 1989)'
_computing_data_collection 'CAD-4 Software (Enraf--Nonius, 1989)'
_computing_data_reduction 'CORINC (Dr\"ager & Gattow, 1971)'
_computing_molecular_graphics 'SHELXTL (Sheldrick, 2008)'
_computing_publication_material
;
SHELXTL (Sheldrick, 2008) and PLATON (Spek, 2003)
;
_computing_structure_refinement 'SHELXL97 (Sheldrick, 2008)'
_computing_structure_solution 'SHELXS97 (Sheldrick, 2008)'
_diffrn_ambient_temperature 193(2)
_diffrn_measured_fraction_theta_full 0.998
_diffrn_measured_fraction_theta_max 0.998
_diffrn_measurement_device '\k-geometry diffractometer'
_diffrn_measurement_device_type 'Enraf--Nonius CAD-4'
_diffrn_measurement_method \w/2\q
_diffrn_radiation_monochromator graphite
_diffrn_radiation_type CuK\a
_diffrn_radiation_wavelength 1.54178
_diffrn_reflns_av_R_equivalents 0.0640
_diffrn_reflns_av_sigmaI/netI 0.0303
_diffrn_reflns_limit_h_max 20
_diffrn_reflns_limit_h_min -19
_diffrn_reflns_limit_k_max 0
_diffrn_reflns_limit_k_min -11
_diffrn_reflns_limit_l_max 0
_diffrn_reflns_limit_l_min -11
_diffrn_reflns_number 2848
_diffrn_reflns_theta_full 69.93
_diffrn_reflns_theta_max 69.93
_diffrn_reflns_theta_min 2.77
_diffrn_standards_decay_% 2
_diffrn_standards_interval_time 60
_diffrn_standards_number 3
_exptl_absorpt_coefficient_mu 1.948
_exptl_absorpt_correction_T_max 0.96
_exptl_absorpt_correction_T_min 0.48
_exptl_absorpt_correction_type psi-scan
_exptl_absorpt_process_details '(CORINC; Dr\"ager & Gattow, 1971)'
_exptl_crystal_colour colourless
_exptl_crystal_density_diffrn 1.282
_exptl_crystal_density_method 'not measured'
_exptl_crystal_description plate
_exptl_crystal_F_000 584
_exptl_crystal_size_max 0.51
_exptl_crystal_size_mid 0.38
_exptl_crystal_size_min 0.03
_refine_diff_density_max 0.358
_refine_diff_density_min -0.338
_refine_ls_extinction_method none
_refine_ls_goodness_of_fit_ref 1.046
_refine_ls_hydrogen_treatment constr
_refine_ls_matrix_type full
_refine_ls_number_parameters 176
_refine_ls_number_reflns 2672
_refine_ls_number_restraints 0
_refine_ls_restrained_S_all 1.046
_refine_ls_R_factor_all 0.0572
_refine_ls_R_factor_gt 0.0499
_refine_ls_shift/su_max 0.000
_refine_ls_shift/su_mean 0.000
_refine_ls_structure_factor_coef Fsqd
_refine_ls_weighting_details 'calc w=1/[\s^2^(Fo^2^)+(0.0919P)^2^+0.3984P] where P=(Fo^2^+2Fc^2^)/3'
_refine_ls_weighting_scheme calc
_refine_ls_wR_factor_obs 0.1366
_refine_ls_wR_factor_ref 0.1443
_reflns_number_gt 2322
_reflns_number_total 2672
_reflns_threshold_expression I>2\s(I)
_cod_data_source_file sg2262.cif
_cod_data_source_block I
_cod_original_cell_volume 1416.1(7)
_cod_original_sg_symbol_H-M 'P 21/c'
_cod_database_code 2219703
_cod_database_fobs_code 2219703

loop_
_symmetry_equiv_pos_as_xyz
'x, y, z'
'-x, y+1/2, -z+1/2'
'-x, -y, -z'
'x, -y-1/2, z-1/2'

loop_
_atom_site_type_symbol
_atom_site_label
_atom_site_fract_x
_atom_site_fract_y
_atom_site_fract_z
_atom_site_U_iso_or_equiv
_atom_site_adp_type
_atom_site_calc_flag
_atom_site_refinement_flags
_atom_site_occupancy
C C1 0.37023(12) 0.4717(2) 0.5511(2) 0.0350(4) Uani d . 1
C C2 0.34830(13) 0.5167(2) 0.4094(2) 0.0410(5) Uani d . 1
H H2 0.3054 0.4668 0.3400 0.049 Uiso calc R 1
C C3 0.38878(15) 0.6342(3) 0.3689(3) 0.0482(6) Uani d . 1
H H3 0.3745 0.6647 0.2715 0.058 Uiso calc R 1
C C4 0.45024(14) 0.7067(2) 0.4716(3) 0.0468(5) Uani d . 1
H H4 0.4775 0.7892 0.4456 0.056 Uiso calc R 1
C C5 0.47167(14) 0.6594(2) 0.6111(3) 0.0445(5) Uani d . 1
H H5 0.5141 0.7092 0.6814 0.053 Uiso calc R 1
N N6 0.43286(11) 0.54200(19) 0.65006(19) 0.0382(4) Uani d . 1
O O7 0.45448(11) 0.49322(19) 0.78177(17) 0.0531(4) Uani d . 1
S S8 0.32907(3) 0.32912(5) 0.62989(5) 0.0394(2) Uani d . 1
C C9 0.24486(13) 0.2652(2) 0.4783(2) 0.0392(5) Uani d . 1
H H9A 0.2073 0.3471 0.4354 0.047 Uiso calc R 1
H H9B 0.2681 0.2226 0.4037 0.047 Uiso calc R 1
C C10 0.19752(13) 0.1513(2) 0.5361(2) 0.0351(4) Uani d . 1
C C11 0.13472(12) 0.1944(2) 0.5995(2) 0.0381(5) Uani d . 1
C C12 0.09035(13) 0.0877(3) 0.6508(2) 0.0453(5) Uani d . 1
C C13 0.11026(15) -0.0575(3) 0.6389(3) 0.0516(6) Uani d . 1
H H13 0.0796 -0.1297 0.6733 0.062 Uiso calc R 1
C C14 0.17289(15) -0.1027(2) 0.5791(3) 0.0464(5) Uani d . 1
C C15 0.21801(13) 0.0032(2) 0.5273(2) 0.0389(5) Uani d . 1
C C16 0.11488(16) 0.3533(3) 0.6159(3) 0.0528(6) Uani d . 1
H H16A 0.0581 0.3748 0.5559 0.079 Uiso calc R 1
H H16B 0.1553 0.4146 0.5857 0.079 Uiso calc R 1
H H16C 0.1183 0.3736 0.7166 0.079 Uiso calc R 1
C C17 0.02163(17) 0.1289(4) 0.7180(3) 0.0671(8) Uani d . 1
H H17A -0.0016 0.0403 0.7488 0.101 Uiso calc R 1
H H17B -0.0228 0.1812 0.6475 0.101 Uiso calc R 1
H H17C 0.0447 0.1920 0.8013 0.101 Uiso calc R 1
C C18 0.1893(2) -0.2643(3) 0.5698(4) 0.0711(8) Uani d . 1
H H18A 0.1825 -0.2913 0.4694 0.107 Uiso calc R 1
H H18B 0.1494 -0.3197 0.6072 0.107 Uiso calc R 1
H H18C 0.2466 -0.2866 0.6267 0.107 Uiso calc R 1
C C19 0.28812(17) -0.0409(3) 0.4648(3) 0.0552(6) Uani d . 1
H H19A 0.2969 -0.1467 0.4750 0.083 Uiso calc R 1
H H19B 0.3397 0.0099 0.5158 0.083 Uiso calc R 1
H H19C 0.2733 -0.0147 0.3628 0.083 Uiso calc R 1

loop_
_atom_site_aniso_label
_atom_site_aniso_U_11
_atom_site_aniso_U_22
_atom_site_aniso_U_33
_atom_site_aniso_U_12
_atom_site_aniso_U_13
_atom_site_aniso_U_23
C1 0.0376(10) 0.0298(9) 0.0427(11) 0.0045(8) 0.0200(8) -0.0011(8)
C2 0.0424(11) 0.0396(11) 0.0453(12) 0.0042(9) 0.0192(9) 0.0034(9)
C3 0.0505(12) 0.0450(12) 0.0568(14) 0.0085(10) 0.0277(11) 0.0131(11)
C4 0.0454(12) 0.0355(11) 0.0695(15) 0.0044(9) 0.0327(11) 0.0055(11)
C5 0.0434(11) 0.0348(11) 0.0628(14) -0.0024(8) 0.0272(11) -0.0073(10)
N6 0.0417(9) 0.0343(9) 0.0433(9) 0.0019(7) 0.0198(8) -0.0047(7)
O7 0.0648(10) 0.0532(10) 0.0401(9) -0.0085(8) 0.0127(8) -0.0019(7)
S8 0.0464(3) 0.0368(3) 0.0370(3) -0.0043(2) 0.0148(2) 0.00324(19)
C9 0.0447(11) 0.0371(10) 0.0373(11) -0.0016(9) 0.0136(9) 0.0028(8)
C10 0.0381(10) 0.0317(10) 0.0369(10) 0.0011(8) 0.0129(8) 0.0012(8)
C11 0.0357(10) 0.0398(11) 0.0387(11) 0.0043(8) 0.0102(8) -0.0032(9)
C12 0.0383(11) 0.0557(13) 0.0437(12) -0.0067(10) 0.0143(9) -0.0040(10)
C13 0.0505(13) 0.0501(13) 0.0531(14) -0.0177(10) 0.0128(11) 0.0048(11)
C14 0.0513(13) 0.0323(11) 0.0504(13) -0.0048(9) 0.0054(10) 0.0021(9)
C15 0.0419(10) 0.0345(10) 0.0397(11) 0.0052(8) 0.0104(9) -0.0011(8)
C16 0.0548(13) 0.0453(13) 0.0585(15) 0.0141(11) 0.0160(12) -0.0079(11)
C17 0.0470(13) 0.101(2) 0.0612(16) -0.0133(14) 0.0274(12) -0.0137(16)
C18 0.084(2) 0.0320(12) 0.087(2) -0.0009(12) 0.0070(17) 0.0041(13)
C19 0.0612(14) 0.0486(13) 0.0611(15) 0.0143(11) 0.0256(12) -0.0044(12)

loop_
_atom_type_symbol
_atom_type_description
_atom_type_scat_dispersion_real
_atom_type_scat_dispersion_imag
_atom_type_scat_source
C C 0.0181 0.0091 'International Tables Vol C Tables 4.2.6.8 and 6.1.1.4'
H H 0.0000 0.0000 'International Tables Vol C Tables 4.2.6.8 and 6.1.1.4'
N N 0.0311 0.0180 'International Tables Vol C Tables 4.2.6.8 and 6.1.1.4'
O O 0.0492 0.0322 'International Tables Vol C Tables 4.2.6.8 and 6.1.1.4'
S S 0.3331 0.5567 'International Tables Vol C Tables 4.2.6.8 and 6.1.1.4'

loop_
_geom_angle_atom_site_label_1
_geom_angle_atom_site_label_2
_geom_angle_atom_site_label_3
_geom_angle
N6 C1 C2 119.84(19)
N6 C1 S8 111.06(15)
C2 C1 S8 129.10(17)
C3 C2 C1 120.0(2)
C3 C2 H2 120.0
C1 C2 H2 120.0
C2 C3 C4 119.3(2)
C2 C3 H3 120.4
C4 C3 H3 120.4
C5 C4 C3 119.8(2)
C5 C4 H4 120.1
C3 C4 H4 120.1
N6 C5 C4 120.7(2)
N6 C5 H5 119.6
C4 C5 H5 119.6
O7 N6 C5 121.28(19)
O7 N6 C1 118.40(17)
C5 N6 C1 120.32(19)
C1 S8 C9 101.13(10)
C10 C9 S8 106.60(14)
C10 C9 H9A 110.4
S8 C9 H9A 110.4
C10 C9 H9B 110.4
S8 C9 H9B 110.4
H9A C9 H9B 108.6
C11 C10 C15 121.22(19)
C11 C10 C9 119.71(19)
C15 C10 C9 119.07(19)
C12 C11 C10 119.2(2)
C12 C11 C16 119.0(2)
C10 C11 C16 121.7(2)
C13 C12 C11 118.7(2)
C13 C12 C17 120.2(2)
C11 C12 C17 121.1(2)
C12 C13 C14 123.1(2)
C12 C13 H13 118.4
C14 C13 H13 118.4
C13 C14 C15 118.7(2)
C13 C14 C18 119.1(2)
C15 C14 C18 122.2(2)
C14 C15 C10 118.9(2)
C14 C15 C19 120.5(2)
C10 C15 C19 120.6(2)
C11 C16 H16A 109.5
C11 C16 H16B 109.5
H16A C16 H16B 109.5
C11 C16 H16C 109.5
H16A C16 H16C 109.5
H16B C16 H16C 109.5
C12 C17 H17A 109.5
C12 C17 H17B 109.5
H17A C17 H17B 109.5
C12 C17 H17C 109.5
H17A C17 H17C 109.5
H17B C17 H17C 109.5
C14 C18 H18A 109.5
C14 C18 H18B 109.5
H18A C18 H18B 109.5
C14 C18 H18C 109.5
H18A C18 H18C 109.5
H18B C18 H18C 109.5
C15 C19 H19A 109.5
C15 C19 H19B 109.5
H19A C19 H19B 109.5
C15 C19 H19C 109.5
H19A C19 H19C 109.5
H19B C19 H19C 109.5

loop_
_geom_bond_atom_site_label_1
_geom_bond_atom_site_label_2
_geom_bond_distance
C1 N6 1.365(3)
C1 C2 1.382(3)
C1 S8 1.745(2)
C2 C3 1.382(3)
C2 H2 0.9500
C3 C4 1.382(4)
C3 H3 0.9500
C4 C5 1.370(3)
C4 H4 0.9500
C5 N6 1.360(3)
C5 H5 0.9500
N6 O7 1.306(2)
S8 C9 1.821(2)
C9 C10 1.505(3)
C9 H9A 0.9900
C9 H9B 0.9900
C10 C11 1.406(3)
C10 C15 1.406(3)
C11 C12 1.395(3)
C11 C16 1.510(3)
C12 C13 1.383(4)
C12 C17 1.510(3)
C13 C14 1.387(4)
C13 H13 0.9500
C14 C15 1.401(3)
C14 C18 1.511(3)
C15 C19 1.509(3)
C16 H16A 0.9800
C16 H16B 0.9800
C16 H16C 0.9800
C17 H17A 0.9800
C17 H17B 0.9800
C17 H17C 0.9800
C18 H18A 0.9800
C18 H18B 0.9800
C18 H18C 0.9800
C19 H19A 0.9800
C19 H19B 0.9800
C19 H19C 0.9800

loop_
_geom_hbond_atom_site_label_D
_geom_hbond_atom_site_label_H
_geom_hbond_atom_site_label_A
_geom_hbond_site_symmetry_A
_geom_hbond_distance_DH
_geom_hbond_distance_HA
_geom_hbond_distance_DA
_geom_hbond_angle_DHA
C4 H4 O7 4_575 0.95 2.51 3.319(3) 143.0
C2 H2 Cg2 4_554 0.95 2.98 3.853(3) 154

loop_
_geom_torsion_atom_site_label_1
_geom_torsion_atom_site_label_2
_geom_torsion_atom_site_label_3
_geom_torsion_atom_site_label_4
_geom_torsion
N6 C1 C2 C3 -1.1(3)
S8 C1 C2 C3 179.56(16)
C1 C2 C3 C4 -0.9(3)
C2 C3 C4 C5 1.6(3)
C3 C4 C5 N6 -0.3(3)
C4 C5 N6 O7 177.93(19)
C4 C5 N6 C1 -1.7(3)
C2 C1 N6 O7 -177.22(18)
S8 C1 N6 O7 2.2(2)
C2 C1 N6 C5 2.5(3)
S8 C1 N6 C5 -178.13(14)
N6 C1 S8 C9 176.64(14)
C2 C1 S8 C9 -4.0(2)
C1 S8 C9 C10 -173.92(14)
S8 C9 C10 C11 83.9(2)
S8 C9 C10 C15 -95.2(2)
C15 C10 C11 C12 -1.9(3)
C9 C10 C11 C12 179.06(19)
C15 C10 C11 C16 177.1(2)
C9 C10 C11 C16 -1.9(3)
C10 C11 C12 C13 0.6(3)
C16 C11 C12 C13 -178.4(2)
C10 C11 C12 C17 -179.2(2)
C16 C11 C12 C17 1.8(3)
C11 C12 C13 C14 0.5(4)
C17 C12 C13 C14 -179.7(2)
C12 C13 C14 C15 -0.4(4)
C12 C13 C14 C18 -179.5(2)
C13 C14 C15 C10 -0.8(3)
C18 C14 C15 C10 178.2(2)
C13 C14 C15 C19 178.5(2)
C18 C14 C15 C19 -2.5(4)
C11 C10 C15 C14 2.0(3)
C9 C10 C15 C14 -178.98(19)
C11 C10 C15 C19 -177.3(2)
C9 C10 C15 C19 1.8(3)
